data_8107680
loop_
_publ_author_name
'Kim, Kang-Woo'
'Yang, Hyoyi'

_publ_section_title
;
 Crystal structure of bis(tetrapropylammonium)
 dodecacarbonyltetratelluridotetraferrate(2-), (Pr4N)2[Fe4Te4(CO)12]
;
_journal_issue 6
_journal_name_full 'Zeitschrift f\"ur Kristallographie - New Crystal Structures'
_journal_page_first 1127
_journal_page_last 1129
_journal_paper_doi 10.1515/ncrs-2023-0357
_journal_volume 238
_journal_year 2023
_chemical_formula_sum 'C36 H56 Fe4 N2 O12 Te4'
_chemical_formula_weight 1442.62
_space_group_crystal_system triclinic
_space_group_IT_number 2
_space_group_name_Hall '-P 1'
_space_group_name_H-M_alt 'P -1'
_atom_sites_solution_hydrogens geom
_cell_angle_alpha 61.419(2)
_cell_angle_beta 64.289(3)
_cell_angle_gamma 71.088(3)
_cell_formula_units_Z 1
_cell_length_a 11.3615(9)
_cell_length_b 11.8540(9)
_cell_length_c 12.1267(9)
_cell_measurement_reflns_used 9944
_cell_measurement_temperature 223(2)
_cell_measurement_theta_max 28.32
_cell_measurement_theta_min 2.33
_cell_volume 1278.10(17)
_computing_cell_refinement 'Bruker SAINT (Bruker, 2012)'
_computing_data_collection 'Bruker APEX2 (Bruker, 2012)'
_computing_data_reduction 'Bruker SAINT (Bruker, 2012)'
_computing_molecular_graphics 'Diamond 4.6 (Brandenburg, 2015)'
_computing_publication_material 'WinGX (Farrugia, 2012)'
_computing_structure_refinement 'SHELXL-2019/2 (Sheldrick, 2019)'
_computing_structure_solution 'SHELXT (Sheldrick, 2015)'
_diffrn_ambient_temperature 223(2)
_diffrn_measured_fraction_theta_full 0.985
_diffrn_measured_fraction_theta_max 0.985
_diffrn_measurement_device_type 'PHOTON II M14 CPAD'
_diffrn_measurement_method '\f and \w scans'
_diffrn_radiation_type MoK\a
_diffrn_radiation_wavelength 0.71073
_diffrn_reflns_av_R_equivalents 0.0284
_diffrn_reflns_av_unetI/netI 0.0173
_diffrn_reflns_Laue_measured_fraction_full 0.985
_diffrn_reflns_Laue_measured_fraction_max 0.985
_diffrn_reflns_limit_h_max 15
_diffrn_reflns_limit_h_min -15
_diffrn_reflns_limit_k_max 15
_diffrn_reflns_limit_k_min -15
_diffrn_reflns_limit_l_max 16
_diffrn_reflns_limit_l_min -16
_diffrn_reflns_number 38939
_diffrn_reflns_point_group_measured_fraction_full 0.985
_diffrn_reflns_point_group_measured_fraction_max 0.985
_diffrn_reflns_theta_full 25.242
_diffrn_reflns_theta_max 28.330
_diffrn_reflns_theta_min 2.233
_diffrn_source 'sealed tube'
_exptl_absorpt_coefficient_mu 3.402
_exptl_absorpt_correction_T_max 0.7457
_exptl_absorpt_correction_T_min 0.5151
_exptl_absorpt_correction_type multi-scan
_exptl_absorpt_process_details '(SADABS; Bruker, 2014)'
_exptl_crystal_colour 'dark red'
_exptl_crystal_density_diffrn 1.874
_exptl_crystal_description polyhedral
_exptl_crystal_F_000 694
_exptl_crystal_size_max 0.26
_exptl_crystal_size_mid 0.19
_exptl_crystal_size_min 0.15
_refine_diff_density_max 0.874
_refine_diff_density_min -1.054
_refine_diff_density_rms 0.079
_refine_ls_extinction_coef .
_refine_ls_extinction_method none
_refine_ls_goodness_of_fit_ref 1.081
_refine_ls_hydrogen_treatment constr
_refine_ls_matrix_type full
_refine_ls_number_parameters 262
_refine_ls_number_reflns 6287
_refine_ls_number_restraints 0
_refine_ls_restrained_S_all 1.081
_refine_ls_R_factor_all 0.0243
_refine_ls_R_factor_gt 0.0213
_refine_ls_shift/su_max 0.002
_refine_ls_shift/su_mean 0.000
_refine_ls_structure_factor_coef Fsqd
_refine_ls_weighting_details 'w=1/[\s^2^(Fo^2^)+(0.0294P)^2^+1.2199P] where P=(Fo^2^+2Fc^2^)/3'
_refine_ls_weighting_scheme calc
_refine_ls_wR_factor_gt 0.0598
_refine_ls_wR_factor_ref 0.0638
_reflns_Friedel_coverage 0.000
_reflns_Friedel_fraction_full .
_reflns_Friedel_fraction_max .
_reflns_number_gt 5775
_reflns_number_total 6287
_reflns_threshold_expression 'I > 2\s(I)'
_cod_data_source_file suppl_j_ncrs-2023-0357_suppl_001.cif
_cod_data_source_block (Pr4N)2[Fe4Te4(CO)12]
_cod_database_code 8107680
_shelx_space_group_comment
;
The symmetry employed for this shelxl refinement is uniquely defined
by the following loop, which should always be used as a source of
symmetry information in preference to the above space-group names.
They are only intended as comments.
;
_publcif_funding_html
;
;

loop_
_space_group_symop_operation_xyz
'x, y, z'
'-x, -y, -z'

loop_
_atom_site_label
_atom_site_type_symbol
_atom_site_fract_x
_atom_site_fract_y
_atom_site_fract_z
_atom_site_U_iso_or_equiv
_atom_site_adp_type
_atom_site_occupancy
_atom_site_site_symmetry_order
_atom_site_calc_flag
_atom_site_refinement_flags_posn
_atom_site_refinement_flags_adp
_atom_site_refinement_flags_occupancy
_atom_site_disorder_assembly
_atom_site_disorder_group
Te1 Te 0.50559(2) 0.01245(2) 0.60973(2) 0.03183(5) Uani 1 1 d . . . . .
Te2 Te 0.58570(2) -0.06964(2) 0.85819(2) 0.03709(5) Uani 1 1 d . . . . .
Fe1 Fe 0.73278(3) -0.08721(3) 0.63166(4) 0.03262(8) Uani 1 1 d . . . . .
Fe2 Fe 0.53223(4) -0.21508(3) 0.78578(3) 0.03480(8) Uani 1 1 d . . . . .
N1 N 0.1947(2) -0.63624(19) 0.79442(19) 0.0324(4) Uani 1 1 d . . . . .
O1 O 0.8442(3) -0.1441(4) 0.3948(3) 0.0920(10) Uani 1 1 d . . . . .
O2 O 0.8767(2) 0.1233(2) 0.5411(3) 0.0650(7) Uani 1 1 d . . . . .
O3 O 0.9009(3) -0.2992(3) 0.7703(4) 0.0887(10) Uani 1 1 d . . . . .
O4 O 0.5665(3) -0.3508(2) 0.6247(3) 0.0675(7) Uani 1 1 d . . . . .
O5 O 0.2552(3) -0.2154(4) 0.9540(4) 0.1016(12) Uani 1 1 d . . . . .
O6 O 0.6457(4) -0.4432(2) 0.9729(3) 0.0799(9) Uani 1 1 d . . . . .
C1 C 0.7982(3) -0.1206(4) 0.4873(4) 0.0533(7) Uani 1 1 d . . . . .
C2 C 0.8180(3) 0.0437(3) 0.5741(3) 0.0435(6) Uani 1 1 d . . . . .
C3 C 0.8337(3) -0.2157(3) 0.7161(4) 0.0541(8) Uani 1 1 d . . . . .
C4 C 0.5527(3) -0.2958(3) 0.6860(3) 0.0439(6) Uani 1 1 d . . . . .
C5 C 0.3634(4) -0.2157(4) 0.8873(3) 0.0587(8) Uani 1 1 d . . . . .
C6 C 0.6029(4) -0.3531(3) 0.8989(3) 0.0533(7) Uani 1 1 d . . . . .
C7 C 0.1583(3) -0.7480(2) 0.9296(2) 0.0369(5) Uani 1 1 d . . . . .
H7A H 0.214164 -0.756915 0.977051 0.044 Uiso 1 1 calc R U . . .
H7B H 0.066712 -0.724799 0.980629 0.044 Uiso 1 1 calc R U . . .
C8 C 0.1710(3) -0.8794(3) 0.9295(3) 0.0469(6) Uani 1 1 d . . . . .
H8A H 0.264390 -0.913782 0.896230 0.056 Uiso 1 1 calc R U . . .
H8B H 0.127286 -0.870775 0.871160 0.056 Uiso 1 1 calc R U . . .
C9 C 0.1064(4) -0.9712(3) 1.0720(4) 0.0617(9) Uani 1 1 d . . . . .
H9A H 0.113584 -1.055851 1.073853 0.093 Uiso 1 1 calc R U . . .
H9B H 0.150554 -0.979521 1.128926 0.093 Uiso 1 1 calc R U . . .
H9C H 0.013927 -0.936664 1.103943 0.093 Uiso 1 1 calc R U . . .
C10 C 0.3378(2) -0.6627(2) 0.7119(2) 0.0372(5) Uani 1 1 d . . . . .
H10A H 0.350449 -0.742950 0.700890 0.045 Uiso 1 1 calc R U . . .
H10B H 0.354797 -0.591991 0.623049 0.045 Uiso 1 1 calc R U . . .
C11 C 0.4389(3) -0.6756(3) 0.7679(3) 0.0479(7) Uani 1 1 d . . . . .
H11A H 0.434431 -0.755467 0.848755 0.058 Uiso 1 1 calc R U . . .
H11B H 0.420027 -0.601889 0.791824 0.058 Uiso 1 1 calc R U . . .
C12 C 0.5763(3) -0.6792(3) 0.6654(4) 0.0592(9) Uani 1 1 d . . . . .
H12A H 0.640854 -0.687541 0.702101 0.089 Uiso 1 1 calc R U . . .
H12B H 0.595026 -0.752830 0.642699 0.089 Uiso 1 1 calc R U . . .
H12C H 0.580654 -0.599587 0.585891 0.089 Uiso 1 1 calc R U . . .
C13 C 0.1708(3) -0.5166(2) 0.8221(3) 0.0363(5) Uani 1 1 d . . . . .
H13A H 0.075468 -0.495025 0.863124 0.044 Uiso 1 1 calc R U . . .
H13B H 0.212006 -0.539340 0.887634 0.044 Uiso 1 1 calc R U . . .
C14 C 0.2211(3) -0.3963(3) 0.7034(3) 0.0468(6) Uani 1 1 d . . . . .
H14A H 0.174431 -0.365950 0.640352 0.056 Uiso 1 1 calc R U . . .
H14B H 0.315617 -0.416343 0.657602 0.056 Uiso 1 1 calc R U . . .
C15 C 0.1984(4) -0.2915(3) 0.7514(4) 0.0607(8) Uani 1 1 d . . . . .
H15A H 0.230455 -0.213828 0.675733 0.091 Uiso 1 1 calc R U . . .
H15B H 0.104650 -0.271634 0.795962 0.091 Uiso 1 1 calc R U . . .
H15C H 0.245414 -0.321877 0.813160 0.091 Uiso 1 1 calc R U . . .
C16 C 0.1114(3) -0.6148(3) 0.7144(3) 0.0426(6) Uani 1 1 d . . . . .
H16A H 0.127253 -0.533104 0.635815 0.051 Uiso 1 1 calc R U . . .
H16B H 0.142038 -0.684818 0.682598 0.051 Uiso 1 1 calc R U . . .
C17 C -0.0358(3) -0.6098(4) 0.7872(4) 0.0570(8) Uani 1 1 d . . . . .
H17A H -0.054171 -0.694243 0.860717 0.068 Uiso 1 1 calc R U . . .
H17B H -0.067096 -0.544442 0.825218 0.068 Uiso 1 1 calc R U . . .
C18 C -0.1091(5) -0.5766(6) 0.6949(6) 0.0929(15) Uani 1 1 d . . . . .
H18A H -0.203070 -0.574036 0.744104 0.139 Uiso 1 1 calc R U . . .
H18B H -0.092100 -0.492388 0.622865 0.139 Uiso 1 1 calc R U . . .
H18C H -0.079190 -0.642026 0.658325 0.139 Uiso 1 1 calc R U . . .

loop_
_atom_site_aniso_label
_atom_site_aniso_U_11
_atom_site_aniso_U_22
_atom_site_aniso_U_33
_atom_site_aniso_U_23
_atom_site_aniso_U_13
_atom_site_aniso_U_12
Te1 0.03244(8) 0.03271(8) 0.03199(8) -0.01452(6) -0.01644(6) 0.00382(6)
Te2 0.04749(10) 0.03695(9) 0.03194(9) -0.01266(7) -0.01915(7) -0.00573(7)
Fe1 0.02674(16) 0.03265(17) 0.03886(18) -0.01532(14) -0.01189(13) -0.00179(13)
Fe2 0.04087(19) 0.03336(17) 0.03124(17) -0.00870(14) -0.01280(14) -0.01232(14)
N1 0.0342(10) 0.0330(10) 0.0267(9) -0.0112(8) -0.0079(8) -0.0050(8)
O1 0.0638(17) 0.148(3) 0.096(2) -0.096(2) -0.0066(15) -0.0062(18)
O2 0.0512(13) 0.0531(13) 0.0848(18) -0.0217(12) -0.0138(12) -0.0223(11)
O3 0.0612(16) 0.0573(15) 0.133(3) -0.0174(17) -0.0612(18) 0.0159(13)
O4 0.099(2) 0.0531(13) 0.0701(16) -0.0336(12) -0.0370(15) -0.0078(13)
O5 0.0640(18) 0.148(3) 0.103(2) -0.083(2) 0.0310(17) -0.058(2)
O6 0.131(3) 0.0412(12) 0.0742(17) 0.0027(12) -0.0673(18) -0.0144(14)
C1 0.0359(14) 0.070(2) 0.0644(19) -0.0435(17) -0.0108(13) -0.0026(13)
C2 0.0335(13) 0.0411(14) 0.0476(15) -0.0148(12) -0.0111(11) -0.0034(10)
C3 0.0398(15) 0.0423(15) 0.078(2) -0.0183(15) -0.0280(15) -0.0001(12)
C4 0.0528(16) 0.0354(13) 0.0452(14) -0.0122(11) -0.0216(12) -0.0072(11)
C5 0.0582(19) 0.074(2) 0.0515(17) -0.0337(16) 0.0010(15) -0.0316(17)
C6 0.077(2) 0.0406(15) 0.0489(16) -0.0080(13) -0.0302(16) -0.0195(14)
C7 0.0368(12) 0.0385(12) 0.0274(11) -0.0088(9) -0.0070(9) -0.0080(10)
C8 0.0482(15) 0.0379(13) 0.0465(15) -0.0134(12) -0.0119(12) -0.0076(11)
C9 0.068(2) 0.0482(17) 0.0564(19) -0.0046(14) -0.0161(16) -0.0261(16)
C10 0.0358(12) 0.0352(12) 0.0307(11) -0.0139(10) -0.0028(9) -0.0040(10)
C11 0.0356(13) 0.0509(16) 0.0401(14) -0.0104(12) -0.0088(11) -0.0033(11)
C12 0.0374(15) 0.0491(17) 0.069(2) -0.0195(15) -0.0015(14) -0.0098(12)
C13 0.0359(12) 0.0378(12) 0.0345(12) -0.0183(10) -0.0087(10) -0.0028(10)
C14 0.0510(16) 0.0373(13) 0.0460(15) -0.0159(12) -0.0121(12) -0.0061(12)
C15 0.068(2) 0.0489(17) 0.074(2) -0.0281(16) -0.0235(18) -0.0137(15)
C16 0.0497(15) 0.0445(14) 0.0386(13) -0.0137(11) -0.0202(12) -0.0095(12)
C17 0.0466(17) 0.066(2) 0.065(2) -0.0249(16) -0.0244(15) -0.0100(14)
C18 0.070(3) 0.123(4) 0.105(4) -0.040(3) -0.053(3) -0.013(3)

loop_
_atom_type_symbol
_atom_type_description
_atom_type_scat_dispersion_real
_atom_type_scat_dispersion_imag
_atom_type_scat_source
C C 0.0033 0.0016 'International Tables Vol C Tables 4.2.6.8 and 6.1.1.4'
H H 0.0000 0.0000 'International Tables Vol C Tables 4.2.6.8 and 6.1.1.4'
N N 0.0061 0.0033 'International Tables Vol C Tables 4.2.6.8 and 6.1.1.4'
O O 0.0106 0.0060 'International Tables Vol C Tables 4.2.6.8 and 6.1.1.4'
Fe Fe 0.3463 0.8444 'International Tables Vol C Tables 4.2.6.8 and 6.1.1.4'
Te Te -0.5308 1.6751 'International Tables Vol C Tables 4.2.6.8 and 6.1.1.4'

loop_
_geom_angle_atom_site_label_1
_geom_angle_atom_site_label_2
_geom_angle_atom_site_label_3
_geom_angle
_geom_angle_site_symmetry_1
_geom_angle_site_symmetry_3
Fe2 Te1 Fe1 61.875(13) . .
Fe2 Te1 Te1 107.359(13) . 2_656
Fe1 Te1 Te1 109.317(11) . 2_656
Fe2 Te1 Te2 52.981(10) . .
Fe1 Te1 Te2 53.060(10) . .
Te1 Te1 Te2 156.923(9) 2_656 .
Fe2 Te2 Fe1 60.512(12) . .
Fe2 Te2 Te1 51.536(10) . .
Fe1 Te2 Te1 51.524(10) . .
C3 Fe1 C1 95.75(17) . .
C3 Fe1 C2 99.52(14) . .
C1 Fe1 C2 100.09(15) . .
C3 Fe1 Te1 149.16(11) . .
C1 Fe1 Te1 94.70(10) . .
C2 Fe1 Te1 107.07(9) . .
C3 Fe1 Te2 87.42(13) . .
C1 Fe1 Te2 164.40(11) . .
C2 Fe1 Te2 94.42(10) . .
Te1 Fe1 Te2 75.415(11) . .
C3 Fe1 Fe2 90.20(11) . .
C1 Fe1 Fe2 104.95(11) . .
C2 Fe1 Fe2 152.06(9) . .
Te1 Fe1 Fe2 59.056(13) . .
Te2 Fe1 Fe2 59.678(12) . .
C5 Fe2 C4 104.01(15) . .
C5 Fe2 C6 99.20(18) . .
C4 Fe2 C6 94.44(14) . .
C5 Fe2 Te1 96.79(13) . .
C4 Fe2 Te1 95.23(9) . .
C6 Fe2 Te1 158.70(11) . .
C5 Fe2 Te2 97.05(11) . .
C4 Fe2 Te2 157.90(10) . .
C6 Fe2 Te2 88.64(10) . .
Te1 Fe2 Te2 75.482(12) . .
C5 Fe2 Fe1 148.75(12) . .
C4 Fe2 Fe1 98.16(10) . .
C6 Fe2 Fe1 100.76(11) . .
Te1 Fe2 Fe1 59.069(12) . .
Te2 Fe2 Fe1 59.810(12) . .
C10 N1 C7 111.14(19) . .
C10 N1 C16 106.83(19) . .
C7 N1 C16 111.6(2) . .
C10 N1 C13 110.82(19) . .
C7 N1 C13 106.18(18) . .
C16 N1 C13 110.4(2) . .
O1 C1 Fe1 177.7(3) . .
O2 C2 Fe1 176.5(3) . .
O3 C3 Fe1 179.3(4) . .
O4 C4 Fe2 178.1(3) . .
O5 C5 Fe2 178.8(3) . .
O6 C6 Fe2 178.4(3) . .
C8 C7 N1 116.6(2) . .
C7 C8 C9 108.3(3) . .
C11 C10 N1 115.7(2) . .
C10 C11 C12 109.9(3) . .
C14 C13 N1 116.5(2) . .
C13 C14 C15 108.9(3) . .
C17 C16 N1 116.0(2) . .
C18 C17 C16 111.2(3) . .

loop_
_geom_bond_atom_site_label_1
_geom_bond_atom_site_label_2
_geom_bond_distance
_geom_bond_site_symmetry_2
Te1 Fe2 2.5389(4) .
Te1 Fe1 2.5393(4) .
Te1 Te1 2.8732(4) 2_656
Te1 Te2 3.1390(3) .
Te2 Fe2 2.5890(4) .
Te2 Fe1 2.5924(4) .
Fe1 C3 1.754(3) .
Fe1 C1 1.766(3) .
Fe1 C2 1.785(3) .
Fe1 Fe2 2.6107(5) .
Fe2 C5 1.774(3) .
Fe2 C4 1.776(3) .
Fe2 C6 1.777(3) .
N1 C10 1.517(3) .
N1 C7 1.517(3) .
N1 C16 1.520(3) .
N1 C13 1.525(3) .
O1 C1 1.142(4) .
O2 C2 1.144(4) .
O3 C3 1.147(4) .
O4 C4 1.140(4) .
O5 C5 1.141(4) .
O6 C6 1.144(4) .
C7 C8 1.517(4) .
C8 C9 1.526(4) .
C10 C11 1.506(4) .
C11 C12 1.519(4) .
C13 C14 1.510(4) .
C14 C15 1.518(4) .
C16 C17 1.511(4) .
C17 C18 1.509(5) .
